data_1531590
loop_
_publ_author_name
'Kremenovic, A.'
'Bouree, F.'
'Spasojevic-de Bire, A.'
'Colomban, P.'
'Mioc, U.B.'
'Davidovic, M.'
'Dimitrijevic, R.'

_publ_section_title
;
 Structural modifications of dodecatungstophosphoric acid hexahydrate
 induced by temperature in the 10 - 358 K range. In situ high-resolution
 neutron powder diffraction investigation
;
_journal_name_full 'Solid State Ionics'
_journal_page_first 431
_journal_page_last 442
_journal_volume 150
_journal_year 2002
_chemical_formula_sum 'H15 O46 P W12'
_chemical_name_systematic 'H3 P W12 O40 (H2 O)6'
_space_group_IT_number 224
_symmetry_space_group_name_Hall '-P 4bc 2bc 3'
_symmetry_space_group_name_H-M 'P n -3 m :2'
_cell_angle_alpha 90
_cell_angle_beta 90
_cell_angle_gamma 90
_cell_formula_units_Z 2
_cell_length_a 12.0772
_cell_length_b 12.0772
_cell_length_c 12.0772
_cell_volume 1761.565
_citation_journal_id_ASTM SSIOD3
_cod_data_source_file Kremenovic_SSIOD3_2002_857.cif
_cod_data_source_block H15O46P1W12
_cod_original_formula_sum 'H15 O46 P1 W12'
_cod_database_code 1531590

loop_
_symmetry_equiv_pos_as_xyz
x,y,z
-y,x+1/2,z+1/2
-x+1/2,-y+1/2,z
y+1/2,-x,z+1/2
x,-y+1/2,-z+1/2
y+1/2,x+1/2,-z
-x+1/2,y,-z+1/2
-y,-x,-z
z,x,y
-x,z+1/2,y+1/2
-z+1/2,-x+1/2,y
x+1/2,-z,y+1/2
z,-x+1/2,-y+1/2
x+1/2,z+1/2,-y
-z+1/2,x,-y+1/2
-x,-z,-y
y,z,x
y,-z+1/2,-x+1/2
z+1/2,y+1/2,-x
-y+1/2,z,-x+1/2
-z,-y,-x
-y+1/2,-z+1/2,x
z+1/2,-y,x+1/2
-z,y+1/2,x+1/2
-x,-y,-z
y,-x-1/2,-z-1/2
x-1/2,y-1/2,-z
-y-1/2,x,-z-1/2
-x,y-1/2,z-1/2
-y-1/2,-x-1/2,z
x-1/2,-y,z-1/2
y,x,z
-z,-x,-y
x,-z-1/2,-y-1/2
z-1/2,x-1/2,-y
-x-1/2,z,-y-1/2
-z,x-1/2,y-1/2
-x-1/2,-z-1/2,y
z-1/2,-x,y-1/2
x,z,y
-y,-z,-x
-y,z-1/2,x-1/2
-z-1/2,-y-1/2,x
y-1/2,-z,x-1/2
z,y,x
y-1/2,z-1/2,-x
-z-1/2,y,-x-1/2
z,-y-1/2,-x-1/2

loop_
_atom_site_label
_atom_site_type_symbol
_atom_site_fract_x
_atom_site_fract_y
_atom_site_fract_z
_atom_site_occupancy
_atom_site_U_iso_or_equiv
O4 O-2 0.7321 0.0556 0.0556 1 0.0
P1 P+5 0.75 0.75 0.75 1 0.0
H2 H+1 0.75 0.25 0.25 1 0.0
O1 O-2 0.8236 0.8236 0.8236 1 0.0
W1 W+6 0.7589 0.9575 0.9575 1 0.0
O2 O-2 0.6552 0.6552 0.5065 1 0.0
O5 O-2 0.75 0.1548 0.25 0.5 0.0
O3 O-2 0.8719 0.8719 0.0296 1 0.0
H1 H+1 0.738 0.1124 0.1845 0.5 0.0
